data_7107769
loop_
_publ_author_name
'Philipp A. Ottersbach'
'Gregor Schnakenburg'
'Michael Gutschow'

_publ_section_title
;
 Induction of chirality: experimental evidence of atropisomerism in
 azapeptides
;
_journal_name_full Chem.Commun.
_journal_page_first 5772
_journal_paper_doi 10.1039/c2cc31161e
_journal_volume 48
_journal_year 2012
_chemical_formula_moiety 'C12 H16 N4 O4'
_chemical_formula_sum 'C12 H16 N4 O4'
_chemical_formula_weight 280.29
_chemical_name_systematic
;
?
;
_space_group_IT_number 2
_symmetry_cell_setting triclinic
_symmetry_space_group_name_Hall '-P 1'
_symmetry_space_group_name_H-M 'P -1'
_atom_sites_solution_hydrogens geom
_atom_sites_solution_primary direct
_atom_sites_solution_secondary difmap
_audit_creation_method SHELXL-97
_cell_angle_alpha 99.755(7)
_cell_angle_beta 94.085(7)
_cell_angle_gamma 90.661(8)
_cell_formula_units_Z 2
_cell_length_a 4.8613(5)
_cell_length_b 11.6939(16)
_cell_length_c 11.7674(16)
_cell_measurement_reflns_used 905
_cell_measurement_temperature 100(2)
_cell_measurement_theta_max 24.33
_cell_measurement_theta_min 2.70
_cell_volume 657.41(14)
_diffrn_ambient_temperature 100(2)
_diffrn_detector_area_resol_mean 8.33333
_diffrn_measured_fraction_theta_full 0.992
_diffrn_measured_fraction_theta_max 0.992
_diffrn_measurement_device_type 'Bruker X8-KappaApexII'
_diffrn_measurement_method 'fine slicing \f and \w scans'
_diffrn_radiation_monochromator graphite
_diffrn_radiation_source 'fine-focus sealed tube'
_diffrn_radiation_type MoK\a
_diffrn_radiation_wavelength 0.71073
_diffrn_reflns_av_R_equivalents 0.0465
_diffrn_reflns_av_sigmaI/netI 0.0804
_diffrn_reflns_limit_h_max 5
_diffrn_reflns_limit_h_min -5
_diffrn_reflns_limit_k_max 14
_diffrn_reflns_limit_k_min -14
_diffrn_reflns_limit_l_max 14
_diffrn_reflns_limit_l_min -14
_diffrn_reflns_number 4690
_diffrn_reflns_theta_full 25.24
_diffrn_reflns_theta_max 25.24
_diffrn_reflns_theta_min 3.52
_diffrn_standards_number 0
_exptl_absorpt_coefficient_mu 0.108
_exptl_absorpt_correction_T_max 0.9978
_exptl_absorpt_correction_T_min 0.9378
_exptl_absorpt_correction_type empirical
_exptl_absorpt_process_details 'SADABS 2008/1'
_exptl_crystal_colour colourless
_exptl_crystal_density_diffrn 1.416
_exptl_crystal_density_method 'not measured'
_exptl_crystal_description needle
_exptl_crystal_F_000 296
_exptl_crystal_size_max 0.60
_exptl_crystal_size_mid 0.06
_exptl_crystal_size_min 0.02
_refine_diff_density_max 0.309
_refine_diff_density_min -0.325
_refine_diff_density_rms 0.070
_refine_ls_extinction_method none
_refine_ls_goodness_of_fit_ref 1.034
_refine_ls_hydrogen_treatment mixed
_refine_ls_matrix_type full
_refine_ls_number_parameters 190
_refine_ls_number_reflns 2358
_refine_ls_number_restraints 0
_refine_ls_restrained_S_all 1.034
_refine_ls_R_factor_all 0.0990
_refine_ls_R_factor_gt 0.0573
_refine_ls_shift/su_max 0.000
_refine_ls_shift/su_mean 0.000
_refine_ls_structure_factor_coef Fsqd
_refine_ls_weighting_details 'calc w=1/[\s^2^(Fo^2^)+(0.0799P)^2^+0.0000P] where P=(Fo^2^+2Fc^2^)/3'
_refine_ls_weighting_scheme calc
_refine_ls_wR_factor_gt 0.1342
_refine_ls_wR_factor_ref 0.1538
_reflns_number_gt 1551
_reflns_number_total 2358
_reflns_threshold_expression >2sigma(I)
_cod_data_source_file c2cc31161e.txt
_cod_data_source_block Greg1588f
_cod_database_code 7107769

loop_
_symmetry_equiv_pos_as_xyz
'x, y, z'
'-x, -y, -z'

loop_
_atom_site_label
_atom_site_type_symbol
_atom_site_fract_x
_atom_site_fract_y
_atom_site_fract_z
_atom_site_U_iso_or_equiv
_atom_site_adp_type
_atom_site_occupancy
_atom_site_symmetry_multiplicity
_atom_site_calc_flag
_atom_site_refinement_flags
C1 C 0.3015(6) 0.2746(3) 0.6544(3) 0.0193(7) Uani 1 1 d .
C2 C 0.4590(6) 0.1754(3) 0.6313(3) 0.0227(7) Uani 1 1 d .
H2A H 0.4514 0.1173 0.6786 0.027 Uiso 1 1 calc R
C3 C 0.6266(6) 0.1615(3) 0.5397(3) 0.0267(8) Uani 1 1 d .
H3A H 0.7339 0.0940 0.5246 0.032 Uiso 1 1 calc R
C4 C 0.6382(7) 0.2450(3) 0.4705(3) 0.0291(8) Uani 1 1 d .
H4A H 0.7547 0.2356 0.4082 0.035 Uiso 1 1 calc R
C5 C 0.4796(7) 0.3429(3) 0.4919(3) 0.0285(8) Uani 1 1 d .
H5A H 0.4857 0.4001 0.4435 0.034 Uiso 1 1 calc R
C6 C 0.3115(6) 0.3580(3) 0.5837(3) 0.0255(8) Uani 1 1 d .
H6A H 0.2034 0.4254 0.5981 0.031 Uiso 1 1 calc R
C7 C 0.1314(6) 0.2911(3) 0.7568(3) 0.0222(7) Uani 1 1 d .
H7A H -0.0231 0.3433 0.7451 0.027 Uiso 1 1 calc R
H7B H 0.0544 0.2156 0.7687 0.027 Uiso 1 1 calc R
C8 C 0.2027(6) 0.3598(3) 0.9582(3) 0.0184(7) Uani 1 1 d .
C9 C 0.3061(6) 0.4151(3) 1.1639(3) 0.0203(7) Uani 1 1 d .
H9A H 0.2056 0.4887 1.1696 0.024 Uiso 1 1 calc R
H9B H 0.4721 0.4287 1.2187 0.024 Uiso 1 1 calc R
C10 C 0.1235(6) 0.3239(3) 1.1995(3) 0.0187(7) Uani 1 1 d .
C11 C -0.1834(6) 0.0714(3) 1.1139(3) 0.0191(7) Uani 1 1 d .
C12 C 0.1430(6) 0.0727(3) 1.2859(3) 0.0247(8) Uani 1 1 d .
H12A H 0.0200 0.0093 1.2974 0.037 Uiso 1 1 calc R
H12B H 0.1493 0.1343 1.3539 0.037 Uiso 1 1 calc R
H12C H 0.3289 0.0433 1.2749 0.037 Uiso 1 1 calc R
N1 N 0.3922(5) 0.3838(2) 1.0476(2) 0.0178(6) Uani 1 1 d .
HN1A H 0.5688 0.3806 1.0358 0.021 Uiso 1 1 calc R
N2 N 0.1843(5) 0.2128(2) 1.1571(2) 0.0199(6) Uani 1 1 d .
HN2A H 0.3191 0.1997 1.1109 0.024 Uiso 1 1 calc R
N3 N 0.0406(5) 0.1191(2) 1.1844(2) 0.0229(6) Uani 1 1 d .
N4 N -0.2697(6) 0.1271(3) 1.0264(2) 0.0215(6) Uani 1 1 d .
HN4A H -0.180(7) 0.188(3) 1.008(3) 0.030(10) Uiso 1 1 d .
HN4B H -0.382(8) 0.086(3) 0.971(3) 0.046(12) Uiso 1 1 d .
O1 O 0.3159(4) 0.34229(18) 0.85632(17) 0.0221(5) Uani 1 1 d .
O2 O -0.0470(4) 0.35280(18) 0.96845(17) 0.0201(5) Uani 1 1 d .
O3 O -0.0657(4) 0.34925(19) 1.26178(18) 0.0257(6) Uani 1 1 d .
O4 O -0.3014(4) -0.01629(18) 1.13411(18) 0.0243(5) Uani 1 1 d .

loop_
_atom_site_aniso_label
_atom_site_aniso_U_11
_atom_site_aniso_U_22
_atom_site_aniso_U_33
_atom_site_aniso_U_23
_atom_site_aniso_U_13
_atom_site_aniso_U_12
C1 0.0131(15) 0.0249(17) 0.0192(17) 0.0015(13) 0.0018(12) 0.0000(12)
C2 0.0218(16) 0.0250(18) 0.0224(17) 0.0066(14) 0.0029(14) 0.0038(13)
C3 0.0198(17) 0.034(2) 0.0257(18) 0.0012(15) 0.0058(14) 0.0055(14)
C4 0.0246(18) 0.040(2) 0.0210(18) -0.0004(15) 0.0039(14) -0.0079(15)
C5 0.039(2) 0.0263(19) 0.0211(18) 0.0064(14) 0.0019(15) -0.0062(15)
C6 0.0259(17) 0.0253(18) 0.0237(18) -0.0001(14) -0.0004(14) 0.0032(14)
C7 0.0152(15) 0.0284(18) 0.0211(17) -0.0005(13) -0.0007(13) 0.0032(13)
C8 0.0166(16) 0.0182(16) 0.0216(17) 0.0047(13) 0.0061(13) 0.0042(12)
C9 0.0210(16) 0.0219(17) 0.0173(16) 0.0002(13) 0.0030(13) 0.0030(13)
C10 0.0146(15) 0.0273(18) 0.0144(16) 0.0036(13) 0.0008(12) 0.0035(13)
C11 0.0136(15) 0.0214(17) 0.0219(17) 0.0011(13) 0.0038(13) 0.0056(13)
C12 0.0184(16) 0.0330(19) 0.0252(18) 0.0113(15) 0.0036(13) 0.0036(14)
N1 0.0100(12) 0.0265(15) 0.0175(14) 0.0047(11) 0.0022(10) 0.0037(10)
N2 0.0145(13) 0.0235(15) 0.0232(15) 0.0060(11) 0.0066(11) 0.0035(10)
N3 0.0186(13) 0.0234(15) 0.0283(15) 0.0112(12) -0.0021(11) -0.0010(11)
N4 0.0189(14) 0.0231(16) 0.0233(16) 0.0061(13) 0.0017(12) 0.0000(12)
O1 0.0140(10) 0.0331(13) 0.0186(12) 0.0011(9) 0.0044(9) 0.0013(9)
O2 0.0094(10) 0.0280(12) 0.0243(12) 0.0066(9) 0.0047(8) 0.0050(8)
O3 0.0191(11) 0.0350(14) 0.0248(12) 0.0063(10) 0.0103(10) 0.0067(9)
O4 0.0196(11) 0.0249(13) 0.0298(13) 0.0087(10) 0.0023(9) -0.0023(9)

loop_
_atom_type_symbol
_atom_type_description
_atom_type_scat_dispersion_real
_atom_type_scat_dispersion_imag
_atom_type_scat_source
C C 0.0033 0.0016 'International Tables Vol C Tables 4.2.6.8 and 6.1.1.4'
H H 0.0000 0.0000 'International Tables Vol C Tables 4.2.6.8 and 6.1.1.4'
N N 0.0061 0.0033 'International Tables Vol C Tables 4.2.6.8 and 6.1.1.4'
O O 0.0106 0.0060 'International Tables Vol C Tables 4.2.6.8 and 6.1.1.4'

loop_
_geom_angle_atom_site_label_1
_geom_angle_atom_site_label_2
_geom_angle_atom_site_label_3
_geom_angle
C6 C1 C2 119.3(3)
C6 C1 C7 121.1(3)
C2 C1 C7 119.6(3)
C3 C2 C1 120.2(3)
C3 C2 H2A 119.9
C1 C2 H2A 119.9
C4 C3 C2 120.3(3)
C4 C3 H3A 119.8
C2 C3 H3A 119.8
C3 C4 C5 119.8(3)
C3 C4 H4A 120.1
C5 C4 H4A 120.1
C4 C5 C6 120.4(3)
C4 C5 H5A 119.8
C6 C5 H5A 119.8
C1 C6 C5 120.0(3)
C1 C6 H6A 120.0
C5 C6 H6A 120.0
O1 C7 C1 106.5(2)
O1 C7 H7A 110.4
C1 C7 H7A 110.4
O1 C7 H7B 110.4
C1 C7 H7B 110.4
H7A C7 H7B 108.6
O2 C8 N1 123.8(3)
O2 C8 O1 123.9(3)
N1 C8 O1 112.3(2)
N1 C9 C10 113.5(3)
N1 C9 H9A 108.9
C10 C9 H9A 108.9
N1 C9 H9B 108.9
C10 C9 H9B 108.9
H9A C9 H9B 107.7
O3 C10 N2 122.8(3)
O3 C10 C9 122.2(3)
N2 C10 C9 115.0(3)
O4 C11 N4 123.1(3)
O4 C11 N3 119.9(3)
N4 C11 N3 117.0(3)
N3 C12 H12A 109.5
N3 C12 H12B 109.5
H12A C12 H12B 109.5
N3 C12 H12C 109.5
H12A C12 H12C 109.5
H12B C12 H12C 109.5
C8 N1 C9 119.9(2)
C8 N1 HN1A 120.0
C9 N1 HN1A 120.0
C10 N2 N3 122.1(2)
C10 N2 HN2A 119.0
N3 N2 HN2A 119.0
C11 N3 N2 119.8(2)
C11 N3 C12 122.7(3)
N2 N3 C12 117.5(2)
C11 N4 HN4A 124(2)
C11 N4 HN4B 115(2)
HN4A N4 HN4B 117(3)
C8 O1 C7 115.5(2)

loop_
_geom_bond_atom_site_label_1
_geom_bond_atom_site_label_2
_geom_bond_distance
C1 C6 1.387(4)
C1 C2 1.396(4)
C1 C7 1.496(4)
C2 C3 1.386(4)
C2 H2A 0.9500
C3 C4 1.377(5)
C3 H3A 0.9500
C4 C5 1.385(5)
C4 H4A 0.9500
C5 C6 1.390(4)
C5 H5A 0.9500
C6 H6A 0.9500
C7 O1 1.462(4)
C7 H7A 0.9900
C7 H7B 0.9900
C8 O2 1.232(3)
C8 N1 1.338(4)
C8 O1 1.340(3)
C9 N1 1.448(4)
C9 C10 1.511(4)
C9 H9A 0.9900
C9 H9B 0.9900
C10 O3 1.224(3)
C10 N2 1.354(4)
C11 O4 1.235(4)
C11 N4 1.354(4)
C11 N3 1.373(4)
C12 N3 1.452(4)
C12 H12A 0.9800
C12 H12B 0.9800
C12 H12C 0.9800
N1 HN1A 0.8800
N2 N3 1.388(3)
N2 HN2A 0.8800
N4 HN4A 0.89(4)
N4 HN4B 0.89(4)

loop_
_geom_hbond_atom_site_label_D
_geom_hbond_atom_site_label_H
_geom_hbond_atom_site_label_A
_geom_hbond_distance_DH
_geom_hbond_distance_HA
_geom_hbond_distance_DA
_geom_hbond_angle_DHA
_geom_hbond_site_symmetry_A
N1 HN1A O2 0.88 2.09 2.950(3) 166 1_655
N2 HN2A N4 0.88 2.40 3.246(3) 163 1_655
N4 HN4A O2 0.89(4) 2.16(4) 3.042(4) 168(3) .
N4 HN4B O4 0.89(4) 1.98(4) 2.853(4) 167(3) 2_457

loop_
_geom_torsion_atom_site_label_1
_geom_torsion_atom_site_label_2
_geom_torsion_atom_site_label_3
_geom_torsion_atom_site_label_4
_geom_torsion
C6 C1 C2 C3 0.9(5)
C7 C1 C2 C3 -177.3(3)
C1 C2 C3 C4 -0.2(5)
C2 C3 C4 C5 -0.7(5)
C3 C4 C5 C6 0.8(5)
C2 C1 C6 C5 -0.7(5)
C7 C1 C6 C5 177.4(3)
C4 C5 C6 C1 -0.1(5)
C6 C1 C7 O1 -94.2(3)
C2 C1 C7 O1 84.0(3)
N1 C9 C10 O3 -144.6(3)
N1 C9 C10 N2 35.2(4)
O2 C8 N1 C9 -6.4(4)
O1 C8 N1 C9 174.7(2)
C10 C9 N1 C8 57.8(4)
O3 C10 N2 N3 -2.0(4)
C9 C10 N2 N3 178.2(2)
O4 C11 N3 N2 175.7(2)
N4 C11 N3 N2 -6.6(4)
O4 C11 N3 C12 -2.0(4)
N4 C11 N3 C12 175.7(3)
C10 N2 N3 C11 92.5(4)
C10 N2 N3 C12 -89.7(3)
O2 C8 O1 C7 -11.8(4)
N1 C8 O1 C7 167.1(2)
C1 C7 O1 C8 -177.6(2)
